data_1504332
loop_
_publ_author_name
'Lai, Jiun-Ting'
'Shieh, Pei-Shan'
'Huang, Wei-Hao'
'Yang, Ding-Yah'

_publ_section_title
;
 Syntheses of Oxazabicycle Library via One-Pot Tandem Reactions
;
_journal_issue 3
_journal_name_full 'Journal of Combinatorial Chemistry'
_journal_page_first 381
_journal_paper_doi 10.1021/cc8000025
_journal_volume 10
_journal_year 2008
_chemical_formula_sum 'C25 H21 N O5'
_chemical_formula_weight 415.43
_chemical_name_systematic
; 
 ? 
;
_space_group_IT_number 14
_symmetry_cell_setting monoclinic
_symmetry_space_group_name_Hall '-P 2yn'
_symmetry_space_group_name_H-M 'P 1 21/n 1'
_atom_sites_solution_hydrogens geom
_atom_sites_solution_primary direct
_atom_sites_solution_secondary difmap
_audit_creation_method SHELXL-97
_cell_angle_alpha 90.00
_cell_angle_beta 100.865(3)
_cell_angle_gamma 90.00
_cell_formula_units_Z 4
_cell_length_a 7.2833(11)
_cell_length_b 18.243(3)
_cell_length_c 15.361(2)
_cell_measurement_reflns_used 4762
_cell_measurement_temperature 294(2)
_cell_measurement_theta_max 25.989
_cell_measurement_theta_min 2.602
_cell_volume 2004.4(5)
_computing_cell_refinement 'Bruker SMART'
_computing_data_collection 'Bruker SMART'
_computing_data_reduction 'Bruker SHELXTL'
_computing_molecular_graphics 'Bruker SHELXTL'
_computing_publication_material 'Bruker SHELXTL'
_computing_structure_refinement 'SHELXL-97 (Sheldrick, 1997)'
_computing_structure_solution 'SHELXS-97 (Sheldrick, 1990)'
_diffrn_ambient_temperature 294(2)
_diffrn_measured_fraction_theta_full 0.995
_diffrn_measured_fraction_theta_max 0.995
_diffrn_measurement_device_type 'CCD area detector'
_diffrn_measurement_method 'phi and omega scans'
_diffrn_radiation_monochromator graphite
_diffrn_radiation_source 'fine-focus sealed tube'
_diffrn_radiation_type MoK\a
_diffrn_radiation_wavelength 0.71073
_diffrn_reflns_av_R_equivalents 0.0283
_diffrn_reflns_av_sigmaI/netI 0.0262
_diffrn_reflns_limit_h_max 8
_diffrn_reflns_limit_h_min -8
_diffrn_reflns_limit_k_max 9
_diffrn_reflns_limit_k_min -22
_diffrn_reflns_limit_l_max 18
_diffrn_reflns_limit_l_min -18
_diffrn_reflns_number 11226
_diffrn_reflns_theta_full 26.09
_diffrn_reflns_theta_max 26.09
_diffrn_reflns_theta_min 1.75
_exptl_absorpt_coefficient_mu 0.096
_exptl_absorpt_correction_T_max 1.000
_exptl_absorpt_correction_T_min 0.746
_exptl_absorpt_correction_type SADABS
_exptl_crystal_colour yellow
_exptl_crystal_density_diffrn 1.377
_exptl_crystal_density_method 'not measured'
_exptl_crystal_description parallelepiped
_exptl_crystal_F_000 872
_exptl_crystal_size_max 0.57
_exptl_crystal_size_mid 0.47
_exptl_crystal_size_min 0.33
_refine_diff_density_max 0.296
_refine_diff_density_min -0.372
_refine_diff_density_rms 0.051
_refine_ls_extinction_method none
_refine_ls_goodness_of_fit_ref 1.413
_refine_ls_hydrogen_treatment mixed
_refine_ls_matrix_type full
_refine_ls_number_parameters 280
_refine_ls_number_reflns 3954
_refine_ls_number_restraints 0
_refine_ls_restrained_S_all 1.413
_refine_ls_R_factor_all 0.0652
_refine_ls_R_factor_gt 0.0487
_refine_ls_shift/su_max 0.000
_refine_ls_shift/su_mean 0.000
_refine_ls_structure_factor_coef Fsqd
_refine_ls_weighting_details 'calc w=1/[\s^2^(Fo^2^)+(0.0750P)^2^+0.0000P] where P=(Fo^2^+2Fc^2^)/3'
_refine_ls_weighting_scheme calc
_refine_ls_wR_factor_gt 0.1468
_refine_ls_wR_factor_ref 0.1604
_reflns_number_gt 2996
_reflns_number_total 3954
_reflns_threshold_expression >2sigma(I)
_cod_data_source_file cc8000025-file005.cif
_cod_data_source_block jt084m
_cod_depositor_comments
;
The following automatic conversions were performed:

'_symmetry_cell_setting' value 'Monoclinic' changed to 'monoclinic'
according to /home/saulius/struct/CIF-dictionaries/cif_core.dic
dictionary named 'cif_core.dic' version 2.4.1 from 2010-06-29.

Automatic conversion script
Id: cif_fix_values 1715 2011-07-08 13:25:40Z adriana 
;
_cod_original_sg_symbol_H-M P2(1)/n
_cod_database_code 1504332

loop_
_symmetry_equiv_pos_as_xyz
'x, y, z'
'-x+1/2, y+1/2, -z+1/2'
'-x, -y, -z'
'x-1/2, -y-1/2, z-1/2'

loop_
_atom_site_label
_atom_site_type_symbol
_atom_site_fract_x
_atom_site_fract_y
_atom_site_fract_z
_atom_site_U_iso_or_equiv
_atom_site_adp_type
_atom_site_occupancy
_atom_site_symmetry_multiplicity
_atom_site_calc_flag
_atom_site_refinement_flags
O1 O 0.65658(19) 0.21225(8) 0.07690(8) 0.0573(4) Uani 1 1 d .
O2 O 0.68376(16) 0.10690(7) 0.01101(8) 0.0457(3) Uani 1 1 d .
O3 O 0.24765(17) 0.15636(7) -0.19108(8) 0.0466(3) Uani 1 1 d .
O4 O 0.7474(2) 0.47393(8) -0.04476(11) 0.0685(4) Uani 1 1 d .
O5 O -0.1790(2) 0.25403(10) -0.27230(12) 0.0833(5) Uani 1 1 d .
N N 0.2236(2) 0.28345(8) -0.23133(9) 0.0460(4) Uani 1 1 d .
H0A H 0.1910 0.2905 -0.2875 0.055 Uiso 1 1 calc R
C1 C 0.5937(2) 0.17299(10) 0.01468(11) 0.0420(4) Uani 1 1 d .
C2 C 0.6308(2) 0.05919(10) -0.05786(11) 0.0412(4) Uani 1 1 d .
C3 C 0.7290(3) -0.00568(11) -0.05491(14) 0.0538(5) Uani 1 1 d .
H3A H 0.8268 -0.0156 -0.0081 0.065 Uiso 1 1 calc R
C4 C 0.6797(3) -0.05543(12) -0.12248(15) 0.0616(6) Uani 1 1 d .
H4A H 0.7457 -0.0992 -0.1215 0.074 Uiso 1 1 calc R
C5 C 0.5343(3) -0.04143(12) -0.19142(15) 0.0626(6) Uani 1 1 d .
H5A H 0.5017 -0.0760 -0.2362 0.075 Uiso 1 1 calc R
C6 C 0.4369(3) 0.02316(11) -0.19465(13) 0.0530(5) Uani 1 1 d .
H6A H 0.3389 0.0324 -0.2417 0.064 Uiso 1 1 calc R
C7 C 0.4847(2) 0.07517(10) -0.12745(11) 0.0411(4) Uani 1 1 d .
C8 C 0.3884(2) 0.14393(9) -0.12367(11) 0.0389(4) Uani 1 1 d .
C9 C 0.4376(2) 0.18985(9) -0.05399(10) 0.0372(4) Uani 1 1 d .
C10 C 0.3274(2) 0.25865(9) -0.04831(11) 0.0391(4) Uani 1 1 d .
H10A H 0.3300 0.2706 0.0141 0.047 Uiso 1 1 calc R
C11 C 0.1233(2) 0.24592(9) -0.09534(11) 0.0395(4) Uani 1 1 d .
C12 C 0.1367(2) 0.22655(9) -0.19225(11) 0.0398(4) Uani 1 1 d .
C13 C 0.3601(2) 0.32892(9) -0.18323(11) 0.0391(4) Uani 1 1 d .
C14 C 0.4117(2) 0.32157(9) -0.09205(11) 0.0381(4) Uani 1 1 d .
C15 C 0.5393(2) 0.36945(10) -0.04380(12) 0.0439(4) Uani 1 1 d .
H15A H 0.5715 0.3648 0.0175 0.053 Uiso 1 1 calc R
C16 C 0.6190(2) 0.42444(10) -0.08684(13) 0.0484(5) Uani 1 1 d .
C17 C 0.5695(3) 0.43099(10) -0.17758(13) 0.0504(5) Uani 1 1 d .
H17A H 0.6236 0.4675 -0.2066 0.060 Uiso 1 1 calc R
C18 C 0.4410(3) 0.38414(10) -0.22589(12) 0.0472(4) Uani 1 1 d .
H18A H 0.4081 0.3894 -0.2871 0.057 Uiso 1 1 calc R
C19 C 0.7933(3) 0.47169(12) 0.04845(16) 0.0709(7) Uani 1 1 d .
H19A H 0.8842 0.5089 0.0692 0.106 Uiso 1 1 calc R
H19B H 0.8442 0.4244 0.0671 0.106 Uiso 1 1 calc R
H19C H 0.6829 0.4802 0.0727 0.106 Uiso 1 1 calc R
C20 C 0.0316(3) 0.18369(11) -0.05322(13) 0.0537(5) Uani 1 1 d .
H20A H 0.0242 0.1965 0.0066 0.081 Uiso 1 1 calc R
H20B H 0.1047 0.1399 -0.0531 0.081 Uiso 1 1 calc R
H20C H -0.0920 0.1754 -0.0866 0.081 Uiso 1 1 calc R
C21 C 0.0087(3) 0.31547(11) -0.09112(13) 0.0519(5) Uani 1 1 d .
H21A H 0.0030 0.3261 -0.0305 0.078 Uiso 1 1 calc R
H21B H -0.1155 0.3084 -0.1243 0.078 Uiso 1 1 calc R
H21C H 0.0667 0.3557 -0.1159 0.078 Uiso 1 1 calc R
C22 C -0.0423(2) 0.20427(10) -0.24938(12) 0.0468(4) Uani 1 1 d .
C23 C -0.0989(3) 0.13888(12) -0.27969(18) 0.0796(8) Uani 1 1 d .
H23A H -0.0291 0.0959 -0.2724 0.095 Uiso 1 1 calc R
C24 C -0.2827(4) 0.1462(2) -0.3246(2) 0.1061(11) Uani 1 1 d .
H24A H -0.3570 0.1089 -0.3539 0.127 Uiso 1 1 calc R
C25 C -0.3323(3) 0.2140(2) -0.31834(17) 0.0898(10) Uani 1 1 d .
H25A H -0.4501 0.2331 -0.3407 0.108 Uiso 1 1 calc R

loop_
_atom_site_aniso_label
_atom_site_aniso_U_11
_atom_site_aniso_U_22
_atom_site_aniso_U_33
_atom_site_aniso_U_23
_atom_site_aniso_U_13
_atom_site_aniso_U_12
O1 0.0686(8) 0.0595(9) 0.0382(7) -0.0036(6) -0.0040(6) 0.0034(7)
O2 0.0459(7) 0.0430(7) 0.0460(7) 0.0080(6) 0.0028(5) 0.0023(6)
O3 0.0517(7) 0.0398(7) 0.0433(7) -0.0060(5) -0.0039(5) 0.0095(6)
O4 0.0675(9) 0.0510(9) 0.0826(11) -0.0084(8) 0.0025(8) -0.0200(7)
O5 0.0685(10) 0.0880(13) 0.0867(12) -0.0019(10) -0.0029(9) 0.0190(9)
N 0.0557(9) 0.0467(9) 0.0341(7) 0.0023(6) 0.0042(6) -0.0113(7)
C1 0.0477(10) 0.0441(10) 0.0341(9) 0.0057(8) 0.0076(7) -0.0008(8)
C2 0.0427(9) 0.0370(9) 0.0454(9) 0.0066(8) 0.0119(8) -0.0010(8)
C3 0.0485(11) 0.0454(11) 0.0682(12) 0.0136(10) 0.0129(9) 0.0078(9)
C4 0.0654(13) 0.0410(11) 0.0815(14) 0.0052(10) 0.0216(11) 0.0121(10)
C5 0.0760(14) 0.0447(12) 0.0692(13) -0.0101(10) 0.0194(11) 0.0042(11)
C6 0.0606(12) 0.0427(11) 0.0540(11) -0.0049(9) 0.0071(9) 0.0042(9)
C7 0.0461(9) 0.0351(9) 0.0433(9) 0.0037(7) 0.0111(7) 0.0018(8)
C8 0.0423(9) 0.0371(9) 0.0366(9) 0.0041(7) 0.0054(7) 0.0000(7)
C9 0.0424(9) 0.0349(9) 0.0341(8) 0.0051(7) 0.0070(7) 0.0013(7)
C10 0.0502(10) 0.0344(9) 0.0324(8) 0.0002(7) 0.0073(7) 0.0005(7)
C11 0.0430(9) 0.0354(9) 0.0409(9) 0.0023(7) 0.0097(7) 0.0012(7)
C12 0.0430(9) 0.0331(9) 0.0417(9) 0.0019(7) 0.0036(7) 0.0014(7)
C13 0.0430(9) 0.0334(9) 0.0408(9) 0.0004(7) 0.0075(7) 0.0005(7)
C14 0.0405(9) 0.0322(9) 0.0417(9) -0.0007(7) 0.0079(7) 0.0014(7)
C15 0.0469(10) 0.0351(9) 0.0476(10) -0.0026(8) 0.0037(8) 0.0037(8)
C16 0.0432(10) 0.0328(9) 0.0680(12) -0.0042(9) 0.0074(8) -0.0016(8)
C17 0.0522(10) 0.0351(10) 0.0660(12) 0.0080(9) 0.0164(9) -0.0012(8)
C18 0.0532(10) 0.0408(10) 0.0485(10) 0.0075(8) 0.0123(8) 0.0014(9)
C19 0.0598(13) 0.0575(14) 0.0869(16) -0.0202(12) -0.0076(11) -0.0064(11)
C20 0.0527(11) 0.0529(12) 0.0577(12) 0.0100(9) 0.0160(9) -0.0032(9)
C21 0.0542(11) 0.0479(11) 0.0542(11) -0.0006(9) 0.0115(9) 0.0088(9)
C22 0.0463(10) 0.0427(11) 0.0481(10) 0.0075(8) 0.0008(8) -0.0001(8)
C23 0.0695(14) 0.0382(12) 0.112(2) -0.0042(12) -0.0327(14) -0.0067(11)
C24 0.0780(19) 0.101(3) 0.122(3) 0.001(2) -0.0247(17) -0.0392(19)
C25 0.0402(12) 0.159(3) 0.0646(15) 0.0094(18) -0.0059(10) 0.0063(16)

loop_
_atom_type_symbol
_atom_type_description
_atom_type_scat_dispersion_real
_atom_type_scat_dispersion_imag
_atom_type_scat_source
C C 0.0033 0.0016 'International Tables Vol C Tables 4.2.6.8 and 6.1.1.4'
H H 0.0000 0.0000 'International Tables Vol C Tables 4.2.6.8 and 6.1.1.4'
N N 0.0061 0.0033 'International Tables Vol C Tables 4.2.6.8 and 6.1.1.4'
O O 0.0106 0.0060 'International Tables Vol C Tables 4.2.6.8 and 6.1.1.4'

loop_
_geom_angle_atom_site_label_1
_geom_angle_atom_site_label_2
_geom_angle_atom_site_label_3
_geom_angle
C2 O2 C1 121.40(13)
C8 O3 C12 118.97(13)
C16 O4 C19 118.08(17)
C22 O5 C25 105.0(2)
C13 N C12 123.06(13)
C13 N H0A 118.5
C12 N H0A 118.5
O1 C1 O2 115.91(15)
O1 C1 C9 125.68(17)
O2 C1 C9 118.41(15)
O2 C2 C3 116.85(16)
O2 C2 C7 121.65(16)
C3 C2 C7 121.50(17)
C4 C3 C2 118.80(19)
C4 C3 H3A 120.6
C2 C3 H3A 120.6
C5 C4 C3 120.88(19)
C5 C4 H4A 119.6
C3 C4 H4A 119.6
C6 C5 C4 120.4(2)
C6 C5 H5A 119.8
C4 C5 H5A 119.8
C5 C6 C7 120.11(19)
C5 C6 H6A 119.9
C7 C6 H6A 119.9
C2 C7 C6 118.29(17)
C2 C7 C8 117.32(15)
C6 C7 C8 124.36(16)
O3 C8 C9 124.04(16)
O3 C8 C7 115.17(15)
C9 C8 C7 120.75(15)
C8 C9 C1 120.34(16)
C8 C9 C10 119.93(15)
C1 C9 C10 119.73(15)
C9 C10 C14 109.99(13)
C9 C10 C11 108.98(13)
C14 C10 C11 109.94(13)
C9 C10 H10A 109.3
C14 C10 H10A 109.3
C11 C10 H10A 109.3
C20 C11 C21 108.35(14)
C20 C11 C10 112.00(14)
C21 C11 C10 109.94(14)
C20 C11 C12 110.50(14)
C21 C11 C12 111.35(14)
C10 C11 C12 104.71(13)
N C12 C22 111.42(14)
N C12 O3 110.32(13)
C22 C12 O3 100.55(13)
N C12 C11 110.86(14)
C22 C12 C11 114.98(14)
O3 C12 C11 108.17(13)
C14 C13 C18 119.19(16)
C14 C13 N 120.52(15)
C18 C13 N 120.25(15)
C15 C14 C13 120.43(16)
C15 C14 C10 121.81(15)
C13 C14 C10 117.74(14)
C14 C15 C16 120.01(17)
C14 C15 H15A 120.0
C16 C15 H15A 120.0
O4 C16 C17 116.44(17)
O4 C16 C15 124.12(18)
C17 C16 C15 119.44(17)
C18 C17 C16 120.87(17)
C18 C17 H17A 119.6
C16 C17 H17A 119.6
C17 C18 C13 120.05(17)
C17 C18 H18A 120.0
C13 C18 H18A 120.0
O4 C19 H19A 109.5
O4 C19 H19B 109.5
H19A C19 H19B 109.5
O4 C19 H19C 109.5
H19A C19 H19C 109.5
H19B C19 H19C 109.5
C11 C20 H20A 109.5
C11 C20 H20B 109.5
H20A C20 H20B 109.5
C11 C20 H20C 109.5
H20A C20 H20C 109.5
H20B C20 H20C 109.5
C11 C21 H21A 109.5
C11 C21 H21B 109.5
H21A C21 H21B 109.5
C11 C21 H21C 109.5
H21A C21 H21C 109.5
H21B C21 H21C 109.5
C23 C22 O5 110.60(18)
C23 C22 C12 129.63(18)
O5 C22 C12 119.64(17)
C22 C23 C24 107.2(2)
C22 C23 H23A 126.4
C24 C23 H23A 126.4
C25 C24 C23 108.0(2)
C25 C24 H24A 126.0
C23 C24 H24A 126.0
C24 C25 O5 109.0(2)
C24 C25 H25A 125.5
O5 C25 H25A 125.5

loop_
_geom_bond_atom_site_label_1
_geom_bond_atom_site_label_2
_geom_bond_distance
O1 C1 1.213(2)
O2 C2 1.368(2)
O2 C1 1.379(2)
O3 C8 1.332(2)
O3 C12 1.512(2)
O4 C16 1.371(2)
O4 C19 1.408(3)
O5 C22 1.344(2)
O5 C25 1.408(3)
N C13 1.395(2)
N C12 1.408(2)
N H0A 0.8600
C1 C9 1.431(2)
C2 C3 1.379(3)
C2 C7 1.390(2)
C3 C4 1.375(3)
C3 H3A 0.9300
C4 C5 1.373(3)
C4 H4A 0.9300
C5 C6 1.372(3)
C5 H5A 0.9300
C6 C7 1.397(3)
C6 H6A 0.9300
C7 C8 1.444(2)
C8 C9 1.353(2)
C9 C10 1.501(2)
C10 C14 1.517(2)
C10 C11 1.543(2)
C10 H10A 0.9800
C11 C20 1.522(2)
C11 C21 1.526(2)
C11 C12 1.551(2)
C12 C22 1.485(2)
C13 C14 1.386(2)
C13 C18 1.391(2)
C14 C15 1.384(2)
C15 C16 1.388(3)
C15 H15A 0.9300
C16 C17 1.378(3)
C17 C18 1.377(3)
C17 H17A 0.9300
C18 H18A 0.9300
C19 H19A 0.9600
C19 H19B 0.9600
C19 H19C 0.9600
C20 H20A 0.9600
C20 H20B 0.9600
C20 H20C 0.9600
C21 H21A 0.9600
C21 H21B 0.9600
C21 H21C 0.9600
C22 C23 1.318(3)
C23 C24 1.392(4)
C23 H23A 0.9300
C24 C25 1.298(5)
C24 H24A 0.9300
C25 H25A 0.9300
